data_7242258
loop_
_publ_author_name
'Raynal, Matthieu'
'Li, Yan'
'Troufflard, Claire'
'Przybylski, C\'edric'
'Gontard, Geoffrey'
'Maistriaux, Thomas'
'Id\'e, Julien'
'Lazzaroni, Roberto'
'Bouteiller, Laurent'
'Brocorens, Patrick'

_publ_section_title
;
 Experimental and computational diagnosis of the fluxional nature of a
 benzene-1,3,5-tricarboxamide-based hydrogen-bonded dimer
;
_journal_name_full 'Physical Chemistry Chemical Physics'
_journal_paper_doi 10.1039/D0CP06128J
_journal_year 2021
_chemical_formula_moiety 'C27 H39 N3 O9'
_chemical_formula_sum 'C27 H39 N3 O9'
_chemical_formula_weight 549.61
_space_group_crystal_system monoclinic
_space_group_IT_number 14
_space_group_name_Hall '-P 2ybc'
_space_group_name_H-M_alt 'P 1 21/c 1'
_atom_sites_solution_hydrogens geom
_atom_sites_solution_primary dual
_atom_sites_solution_secondary difmap
_audit_creation_method SHELXL-2017/1
_audit_update_record
;
2020-07-08 deposited with the CCDC.	2021-02-05 downloaded from the CCDC.
;
_cell_angle_alpha 90
_cell_angle_beta 91.1670(10)
_cell_angle_gamma 90
_cell_formula_units_Z 8
_cell_length_a 13.6976(2)
_cell_length_b 15.5866(3)
_cell_length_c 28.4803(5)
_cell_measurement_reflns_used 9844
_cell_measurement_temperature 170(1)
_cell_measurement_theta_max 66.57
_cell_measurement_theta_min 3.24
_cell_volume 6079.25(18)
_computing_cell_refinement 'Bruker SAINT'
_computing_data_collection 'Bruker APEX2'
_computing_data_reduction 'Bruker SAINT'
_computing_molecular_graphics 'SXGRAPH (Farrugia, 2012)'
_computing_publication_material 'WinGX publication routines (Farrugia, 2012)'
_computing_structure_refinement 'SHELXL-2017/1 (Sheldrick, 2015)'
_computing_structure_solution 'SHELXT-2014/5 (Sheldrick, 2015)'
_diffrn_ambient_temperature 170(1)
_diffrn_detector_area_resol_mean 8.3333
_diffrn_measured_fraction_theta_full 1.000
_diffrn_measured_fraction_theta_max 0.999
_diffrn_measurement_device_type 'Bruker APEX-II CCD'
_diffrn_measurement_method '\f and \w scans'
_diffrn_radiation_source micro-source
_diffrn_radiation_type CuK\a
_diffrn_radiation_wavelength 1.54178
_diffrn_reflns_av_R_equivalents 0.0570
_diffrn_reflns_av_unetI/netI 0.0388
_diffrn_reflns_Laue_measured_fraction_full 1.000
_diffrn_reflns_Laue_measured_fraction_max 0.999
_diffrn_reflns_limit_h_max 16
_diffrn_reflns_limit_h_min -16
_diffrn_reflns_limit_k_max 18
_diffrn_reflns_limit_k_min -18
_diffrn_reflns_limit_l_max 32
_diffrn_reflns_limit_l_min -33
_diffrn_reflns_number 52508
_diffrn_reflns_point_group_measured_fraction_full 1.000
_diffrn_reflns_point_group_measured_fraction_max 0.999
_diffrn_reflns_theta_full 66.500
_diffrn_reflns_theta_max 66.635
_diffrn_reflns_theta_min 3.232
_exptl_absorpt_coefficient_mu 0.751
_exptl_absorpt_correction_T_max 0.976
_exptl_absorpt_correction_T_min 0.826
_exptl_absorpt_correction_type multi-scan
_exptl_absorpt_process_details
; 
R.H. Blessing, Acta Cryst. (1995), A51, 33-38
;
_exptl_crystal_colour colourless
_exptl_crystal_density_diffrn 1.201
_exptl_crystal_density_method 'not measured'
_exptl_crystal_description prism
_exptl_crystal_F_000 2352
_exptl_crystal_size_max 0.3
_exptl_crystal_size_mid 0.2
_exptl_crystal_size_min 0.05
_refine_diff_density_max 0.810
_refine_diff_density_min -0.443
_refine_diff_density_rms 0.047
_refine_ls_extinction_method none
_refine_ls_goodness_of_fit_ref 1.037
_refine_ls_hydrogen_treatment constr
_refine_ls_matrix_type full
_refine_ls_number_parameters 703
_refine_ls_number_reflns 10742
_refine_ls_number_restraints 0
_refine_ls_restrained_S_all 1.037
_refine_ls_R_factor_all 0.0632
_refine_ls_R_factor_gt 0.0550
_refine_ls_shift/su_max 0.000
_refine_ls_shift/su_mean 0.000
_refine_ls_structure_factor_coef Fsqd
_refine_ls_weighting_details 'w=1/[\s^2^(Fo^2^)+(0.0750P)^2^+3.5493P] where P=(Fo^2^+2Fc^2^)/3'
_refine_ls_weighting_scheme calc
_refine_ls_wR_factor_gt 0.1488
_refine_ls_wR_factor_ref 0.1565
_reflns_number_gt 9164
_reflns_number_total 10742
_reflns_threshold_expression 'I > 2\s(I)'
_cod_data_source_file d0cp06128j2.cif
_cod_data_source_block btagly2
_cod_original_sg_symbol_H-M 'P 21/c'
_cod_database_code 7242258
_shelx_shelxl_version_number 2017/1
_shelx_space_group_comment
;
The symmetry employed for this shelxl refinement is uniquely defined
by the following loop, which should always be used as a source of
symmetry information in preference to the above space-group names.
They are only intended as comments.
;
_shelx_estimated_absorpt_t_min 0.806
_shelx_estimated_absorpt_t_max 0.963

loop_
_space_group_symop_operation_xyz
'x, y, z'
'-x, y+1/2, -z+1/2'
'-x, -y, -z'
'x, -y-1/2, z-1/2'

loop_
_atom_site_label
_atom_site_type_symbol
_atom_site_fract_x
_atom_site_fract_y
_atom_site_fract_z
_atom_site_U_iso_or_equiv
_atom_site_adp_type
_atom_site_occupancy
_atom_site_site_symmetry_order
_atom_site_calc_flag
_atom_site_refinement_flags_posn
_atom_site_refinement_flags_adp
_atom_site_refinement_flags_occupancy
_atom_site_disorder_assembly
_atom_site_disorder_group
O1 O 0.37218(10) 0.34111(9) 0.36663(5) 0.0387(3) Uani 1 1 d . . . . .
O2 O 0.52387(14) 0.23410(14) 0.41862(7) 0.0750(6) Uani 1 1 d . . . . .
O3 O 0.39223(10) 0.15243(9) 0.43392(5) 0.0409(3) Uani 1 1 d . . . . .
O4 O 0.73527(10) 0.52427(10) 0.22259(5) 0.0436(3) Uani 1 1 d . . . . .
O5 O 0.87674(11) 0.26477(11) 0.28224(7) 0.0566(4) Uani 1 1 d . . . . .
O6 O 1.01822(10) 0.33274(11) 0.26755(5) 0.0493(4) Uani 1 1 d . . . . .
O7 O 0.42780(11) 0.68619(9) 0.25215(5) 0.0481(4) Uani 1 1 d . . . . .
O8 O 0.38271(10) 0.76052(10) 0.36370(6) 0.0480(4) Uani 1 1 d . . . . .
O9 O 0.24562(10) 0.83681(9) 0.35009(5) 0.0413(3) Uani 1 1 d . . . . .
O10 O 0.75506(10) 0.36665(10) 0.36936(5) 0.0460(4) Uani 1 1 d . . . . .
O11 O 0.88845(15) 0.32238(12) 0.49049(8) 0.0772(6) Uani 1 1 d . . . . .
O12 O 0.90797(12) 0.19173(11) 0.45891(7) 0.0618(5) Uani 1 1 d . . . . .
O13 O 0.74268(11) 0.69751(12) 0.34467(7) 0.0598(5) Uani 1 1 d . . . . .
O14 O 0.6516(2) 0.89867(16) 0.38159(7) 0.1085(9) Uani 1 1 d . . . . .
O15 O 0.72169(12) 0.93384(10) 0.31336(6) 0.0537(4) Uani 1 1 d . . . . .
O16 O 0.37067(10) 0.60428(9) 0.46842(5) 0.0397(3) Uani 1 1 d . . . . .
O17 O 0.20518(10) 0.53754(10) 0.37709(5) 0.0454(4) Uani 1 1 d . . . . .
O18 O 0.08853(9) 0.50830(10) 0.42995(5) 0.0399(3) Uani 1 1 d . . . . .
N1 N 0.45922(13) 0.24681(10) 0.32586(6) 0.0411(4) Uani 1 1 d . . . . .
H1 H 0.497340 0.236315 0.302036 0.049 Uiso 1 1 calc R U . . .
N2 N 0.77505(11) 0.41510(12) 0.27163(6) 0.0396(4) Uani 1 1 d . . . . .
H2 H 0.755208 0.379799 0.293583 0.048 Uiso 1 1 calc R U . . .
N3 N 0.32127(12) 0.63421(11) 0.30395(6) 0.0400(4) Uani 1 1 d . . . . .
H3 H 0.301905 0.589522 0.320186 0.048 Uiso 1 1 calc R U . . .
N4 N 0.71035(11) 0.33967(11) 0.44346(5) 0.0349(4) Uani 1 1 d . . . . .
H4 H 0.680867 0.358864 0.468535 0.042 Uiso 1 1 calc R U . . .
N5 N 0.58814(13) 0.74548(12) 0.34065(7) 0.0450(4) Uani 1 1 d . . . . .
H5 H 0.527067 0.737355 0.348566 0.054 Uiso 1 1 calc R U . . .
N6 N 0.34592(11) 0.47092(11) 0.43886(6) 0.0356(4) Uani 1 1 d . . . . .
H6 H 0.372451 0.425577 0.425846 0.043 Uiso 1 1 calc R U . . .
C1 C 0.47574(13) 0.39898(12) 0.30883(6) 0.0302(4) Uani 1 1 d . . . . .
C2 C 0.57024(13) 0.39676(12) 0.29166(6) 0.0309(4) Uani 1 1 d . . . . .
H2A H 0.608052 0.345847 0.294439 0.037 Uiso 1 1 calc R U . . .
C3 C 0.60918(13) 0.46915(12) 0.27045(6) 0.0308(4) Uani 1 1 d . . . . .
C4 C 0.55243(14) 0.54281(12) 0.26540(6) 0.0327(4) Uani 1 1 d . . . . .
H4A H 0.578357 0.591735 0.250150 0.039 Uiso 1 1 calc R U . . .
C5 C 0.45802(14) 0.54534(12) 0.28250(6) 0.0318(4) Uani 1 1 d . . . . .
C6 C 0.42059(13) 0.47336(12) 0.30444(6) 0.0315(4) Uani 1 1 d . . . . .
H6A H 0.356540 0.475005 0.316593 0.038 Uiso 1 1 calc R U . . .
C7 C 0.43186(13) 0.32663(12) 0.33581(6) 0.0317(4) Uani 1 1 d . . . . .
C8 C 0.42486(18) 0.17786(13) 0.35512(8) 0.0462(5) Uani 1 1 d . . . . .
H8A H 0.452486 0.122808 0.344253 0.055 Uiso 1 1 calc R U . . .
H8B H 0.352827 0.174095 0.352311 0.055 Uiso 1 1 calc R U . . .
C9 C 0.45447(16) 0.19256(14) 0.40594(8) 0.0448(5) Uani 1 1 d . . . . .
C10 C 0.4004(2) 0.15877(19) 0.48559(8) 0.0596(7) Uani 1 1 d . . . . .
C11 C 0.4990(3) 0.1306(4) 0.50299(17) 0.166(3) Uani 1 1 d . . . . .
H11A H 0.502530 0.135365 0.537294 0.249 Uiso 1 1 calc R U . . .
H11B H 0.509955 0.070766 0.493838 0.249 Uiso 1 1 calc R U . . .
H11C H 0.549218 0.167042 0.489245 0.249 Uiso 1 1 calc R U . . .
C12 C 0.3756(4) 0.2510(3) 0.49879(13) 0.1288(19) Uani 1 1 d . . . . .
H12A H 0.380239 0.257662 0.532977 0.193 Uiso 1 1 calc R U . . .
H12B H 0.421573 0.290277 0.483948 0.193 Uiso 1 1 calc R U . . .
H12C H 0.308965 0.264444 0.487905 0.193 Uiso 1 1 calc R U . . .
C13 C 0.3229(2) 0.0983(2) 0.50172(8) 0.0643(7) Uani 1 1 d . . . . .
H13A H 0.322213 0.097754 0.536121 0.096 Uiso 1 1 calc R U . . .
H13B H 0.259115 0.117187 0.489418 0.096 Uiso 1 1 calc R U . . .
H13C H 0.336723 0.040425 0.490172 0.096 Uiso 1 1 calc R U . . .
C14 C 0.71243(14) 0.47232(13) 0.25285(6) 0.0345(4) Uani 1 1 d . . . . .
C15 C 0.87494(14) 0.41083(15) 0.25617(7) 0.0413(5) Uani 1 1 d . . . . .
H15A H 0.912767 0.458974 0.270077 0.050 Uiso 1 1 calc R U . . .
H15B H 0.876144 0.416600 0.221570 0.050 Uiso 1 1 calc R U . . .
C16 C 0.92143(14) 0.32700(15) 0.27055(7) 0.0391(5) Uani 1 1 d . . . . .
C17 C 1.08211(17) 0.25639(19) 0.27590(10) 0.0599(7) Uani 1 1 d . . . . .
C18 C 1.0624(3) 0.1907(3) 0.23807(15) 0.1022(13) Uani 1 1 d . . . . .
H18A H 1.072949 0.216616 0.207237 0.153 Uiso 1 1 calc R U . . .
H18B H 1.106685 0.141897 0.242525 0.153 Uiso 1 1 calc R U . . .
H18C H 0.994642 0.170919 0.239848 0.153 Uiso 1 1 calc R U . . .
C19 C 1.18332(19) 0.2947(3) 0.27189(16) 0.1064(14) Uani 1 1 d . . . . .
H19A H 1.191804 0.316634 0.239994 0.160 Uiso 1 1 calc R U . . .
H19B H 1.191161 0.341726 0.294474 0.160 Uiso 1 1 calc R U . . .
H19C H 1.232431 0.250380 0.278616 0.160 Uiso 1 1 calc R U . . .
C20 C 1.0678(2) 0.2226(3) 0.32429(12) 0.0923(11) Uani 1 1 d . . . . .
H20A H 1.109939 0.172503 0.329505 0.138 Uiso 1 1 calc R U . . .
H20B H 1.084668 0.267168 0.347305 0.138 Uiso 1 1 calc R U . . .
H20C H 0.999395 0.205777 0.327833 0.138 Uiso 1 1 calc R U . . .
C21 C 0.40144(14) 0.62775(13) 0.27821(7) 0.0351(4) Uani 1 1 d . . . . .
C22 C 0.26577(15) 0.71270(13) 0.30573(7) 0.0387(4) Uani 1 1 d . . . . .
H22A H 0.196775 0.699188 0.312329 0.046 Uiso 1 1 calc R U . . .
H22B H 0.267739 0.741700 0.274837 0.046 Uiso 1 1 calc R U . . .
C23 C 0.30577(14) 0.77191(13) 0.34305(7) 0.0361(4) Uani 1 1 d . . . . .
C24 C 0.26742(19) 0.89969(15) 0.38828(8) 0.0520(6) Uani 1 1 d . . . . .
C25 C 0.3638(2) 0.94435(16) 0.38026(9) 0.0627(7) Uani 1 1 d . . . . .
H25A H 0.376720 0.985351 0.405716 0.094 Uiso 1 1 calc R U . . .
H25B H 0.416307 0.901696 0.379664 0.094 Uiso 1 1 calc R U . . .
H25C H 0.360704 0.974917 0.350192 0.094 Uiso 1 1 calc R U . . .
C26 C 0.1830(2) 0.96196(19) 0.38325(9) 0.0741(9) Uani 1 1 d . . . . .
H26A H 0.189724 1.007072 0.407065 0.111 Uiso 1 1 calc R U . . .
H26B H 0.183189 0.987830 0.351895 0.111 Uiso 1 1 calc R U . . .
H26C H 0.121358 0.931256 0.387550 0.111 Uiso 1 1 calc R U . . .
C27 C 0.2637(2) 0.85185(19) 0.43503(8) 0.0630(7) Uani 1 1 d . . . . .
H27A H 0.277873 0.891862 0.460832 0.094 Uiso 1 1 calc R U . . .
H27B H 0.198550 0.827216 0.438820 0.094 Uiso 1 1 calc R U . . .
H27C H 0.312452 0.805787 0.435443 0.094 Uiso 1 1 calc R U . . .
C28 C 0.64706(13) 0.46573(12) 0.40533(6) 0.0306(4) Uani 1 1 d . . . . .
C29 C 0.67771(13) 0.53879(13) 0.38208(6) 0.0328(4) Uani 1 1 d . . . . .
H29 H 0.737905 0.538086 0.366103 0.039 Uiso 1 1 calc R U . . .
C30 C 0.62143(13) 0.61316(13) 0.38185(6) 0.0329(4) Uani 1 1 d . . . . .
C31 C 0.53301(13) 0.61323(12) 0.40518(6) 0.0302(4) Uani 1 1 d . . . . .
H31 H 0.495225 0.664264 0.406407 0.036 Uiso 1 1 calc R U . . .
C32 C 0.49983(12) 0.53898(12) 0.42668(6) 0.0275(4) Uani 1 1 d . . . . .
C33 C 0.55664(12) 0.46508(12) 0.42704(6) 0.0286(4) Uani 1 1 d . . . . .
H33 H 0.534084 0.414505 0.441946 0.034 Uiso 1 1 calc R U . . .
C34 C 0.70902(13) 0.38663(13) 0.40437(6) 0.0329(4) Uani 1 1 d . . . . .
C35 C 0.75924(14) 0.25807(13) 0.44527(7) 0.0384(4) Uani 1 1 d . . . . .
H35A H 0.763898 0.235054 0.412993 0.046 Uiso 1 1 calc R U . . .
H35B H 0.719750 0.217418 0.463665 0.046 Uiso 1 1 calc R U . . .
C36 C 0.86032(16) 0.26357(13) 0.46702(7) 0.0414(5) Uani 1 1 d . . . . .
C37 C 1.00932(18) 0.1772(2) 0.47578(11) 0.0679(8) Uani 1 1 d . . . . .
C38 C 1.0154(3) 0.1711(3) 0.52653(12) 0.0959(12) Uani 1 1 d . . . . .
H38A H 1.083461 0.161495 0.536475 0.144 Uiso 1 1 calc R U . . .
H38B H 0.991760 0.224518 0.540419 0.144 Uiso 1 1 calc R U . . .
H38C H 0.975153 0.123058 0.537027 0.144 Uiso 1 1 calc R U . . .
C39 C 1.0369(3) 0.0981(3) 0.44998(19) 0.149(2) Uani 1 1 d . . . . .
H39A H 1.030590 0.108346 0.416100 0.224 Uiso 1 1 calc R U . . .
H39B H 1.104684 0.082992 0.458002 0.224 Uiso 1 1 calc R U . . .
H39C H 0.993725 0.050974 0.458835 0.224 Uiso 1 1 calc R U . . .
C40 C 1.0730(2) 0.2543(3) 0.45987(18) 0.1130(14) Uani 1 1 d . . . . .
H40A H 1.069440 0.259133 0.425573 0.170 Uiso 1 1 calc R U . . .
H40B H 1.048582 0.307264 0.473979 0.170 Uiso 1 1 calc R U . . .
H40C H 1.140900 0.244938 0.470049 0.170 Uiso 1 1 calc R U . . .
C41 C 0.65685(14) 0.68907(14) 0.35466(7) 0.0398(5) Uani 1 1 d . . . . .
C42 C 0.61327(17) 0.81939(14) 0.31273(8) 0.0457(5) Uani 1 1 d . . . . .
H42A H 0.552927 0.844003 0.298546 0.055 Uiso 1 1 calc R U . . .
H42B H 0.655645 0.800896 0.286865 0.055 Uiso 1 1 calc R U . . .
C43 C 0.6649(2) 0.88714(16) 0.34094(8) 0.0551(6) Uani 1 1 d . . . . .
C44 C 0.7822(3) 1.0049(2) 0.33070(14) 0.1078(15) Uani 1 1 d . . . . .
C45 C 0.8503(5) 0.9711(4) 0.3684(2) 0.240(5) Uani 1 1 d . . . . .
H45A H 0.891482 1.017935 0.380451 0.361 Uiso 1 1 calc R U . . .
H45B H 0.812216 0.947227 0.394069 0.361 Uiso 1 1 calc R U . . .
H45C H 0.891670 0.926127 0.355295 0.361 Uiso 1 1 calc R U . . .
C46 C 0.8352(3) 1.0331(3) 0.28758(18) 0.1264(18) Uani 1 1 d . . . . .
H46A H 0.878407 1.081296 0.295588 0.190 Uiso 1 1 calc R U . . .
H46B H 0.874077 0.985296 0.275726 0.190 Uiso 1 1 calc R U . . .
H46C H 0.787680 1.051148 0.263363 0.190 Uiso 1 1 calc R U . . .
C47 C 0.7148(6) 1.0759(3) 0.34617(19) 0.189(3) Uani 1 1 d . . . . .
H47A H 0.753755 1.124360 0.357969 0.283 Uiso 1 1 calc R U . . .
H47B H 0.674086 1.094678 0.319426 0.283 Uiso 1 1 calc R U . . .
H47C H 0.673036 1.054650 0.371158 0.283 Uiso 1 1 calc R U . . .
C48 C 0.40013(13) 0.54128(12) 0.44696(6) 0.0292(4) Uani 1 1 d . . . . .
C49 C 0.24455(14) 0.46915(15) 0.45134(8) 0.0414(5) Uani 1 1 d . . . . .
H49A H 0.236674 0.499928 0.481429 0.050 Uiso 1 1 calc R U . . .
H49B H 0.224230 0.408862 0.456069 0.050 Uiso 1 1 calc R U . . .
C50 C 0.17867(13) 0.50980(13) 0.41427(7) 0.0347(4) Uani 1 1 d . . . . .
C51 C 0.00449(15) 0.54658(17) 0.40400(8) 0.0495(6) Uani 1 1 d . . . . .
C52 C -0.0201(2) 0.4929(3) 0.36170(11) 0.0849(11) Uani 1 1 d . . . . .
H52A H -0.075681 0.518330 0.344579 0.127 Uiso 1 1 calc R U . . .
H52B H 0.036428 0.490557 0.341167 0.127 Uiso 1 1 calc R U . . .
H52C H -0.036962 0.434693 0.371710 0.127 Uiso 1 1 calc R U . . .
C53 C 0.0273(2) 0.6385(2) 0.39151(11) 0.0732(8) Uani 1 1 d . . . . .
H53A H -0.028518 0.663587 0.374347 0.110 Uiso 1 1 calc R U . . .
H53B H 0.040080 0.671384 0.420310 0.110 Uiso 1 1 calc R U . . .
H53C H 0.085002 0.640174 0.371769 0.110 Uiso 1 1 calc R U . . .
C54 C -0.07477(16) 0.5423(2) 0.44063(9) 0.0628(7) Uani 1 1 d . . . . .
H54A H -0.135543 0.566271 0.427467 0.094 Uiso 1 1 calc R U . . .
H54B H -0.085440 0.482391 0.449629 0.094 Uiso 1 1 calc R U . . .
H54C H -0.054351 0.575460 0.468361 0.094 Uiso 1 1 calc R U . . .

loop_
_atom_site_aniso_label
_atom_site_aniso_U_11
_atom_site_aniso_U_22
_atom_site_aniso_U_33
_atom_site_aniso_U_23
_atom_site_aniso_U_13
_atom_site_aniso_U_12
O1 0.0439(8) 0.0349(7) 0.0379(7) -0.0029(6) 0.0156(6) -0.0023(6)
O2 0.0615(11) 0.0937(15) 0.0689(12) 0.0266(11) -0.0157(9) -0.0297(11)
O3 0.0486(8) 0.0400(8) 0.0340(7) 0.0024(6) -0.0002(6) -0.0018(6)
O4 0.0417(8) 0.0511(9) 0.0385(8) 0.0040(7) 0.0124(6) -0.0029(6)
O5 0.0369(8) 0.0541(10) 0.0791(12) -0.0047(9) 0.0077(8) -0.0040(7)
O6 0.0271(7) 0.0707(10) 0.0505(9) 0.0017(8) 0.0050(6) -0.0002(7)
O7 0.0524(9) 0.0416(8) 0.0509(9) 0.0173(7) 0.0185(7) 0.0046(7)
O8 0.0351(8) 0.0533(9) 0.0553(9) 0.0087(7) -0.0027(7) 0.0097(7)
O9 0.0440(8) 0.0422(8) 0.0379(8) 0.0030(6) 0.0012(6) 0.0150(6)
O10 0.0426(8) 0.0642(10) 0.0317(7) 0.0004(7) 0.0106(6) 0.0205(7)
O11 0.0741(12) 0.0536(11) 0.1020(16) -0.0229(10) -0.0440(11) 0.0188(9)
O12 0.0448(9) 0.0568(10) 0.0830(12) -0.0299(9) -0.0159(8) 0.0221(8)
O13 0.0332(8) 0.0703(11) 0.0764(12) 0.0220(9) 0.0133(7) -0.0042(7)
O14 0.196(3) 0.0912(17) 0.0380(11) -0.0041(10) -0.0034(13) -0.0365(18)
O15 0.0636(10) 0.0373(8) 0.0596(10) 0.0104(7) -0.0145(8) -0.0119(7)
O16 0.0422(8) 0.0429(8) 0.0344(7) -0.0026(6) 0.0117(6) 0.0107(6)
O17 0.0362(7) 0.0622(10) 0.0381(8) 0.0048(7) 0.0094(6) 0.0019(7)
O18 0.0233(6) 0.0554(9) 0.0411(8) -0.0007(6) 0.0046(5) -0.0007(6)
N1 0.0555(10) 0.0293(8) 0.0394(9) -0.0036(7) 0.0183(8) -0.0004(7)
N2 0.0312(8) 0.0569(11) 0.0312(8) 0.0032(8) 0.0085(7) 0.0025(7)
N3 0.0441(9) 0.0332(9) 0.0432(10) 0.0100(7) 0.0150(8) 0.0072(7)
N4 0.0365(8) 0.0401(9) 0.0283(8) -0.0030(7) 0.0040(6) 0.0120(7)
N5 0.0346(9) 0.0506(11) 0.0500(11) 0.0156(8) 0.0062(8) -0.0036(8)
N6 0.0249(8) 0.0409(9) 0.0414(9) -0.0014(7) 0.0081(6) 0.0028(7)
C1 0.0352(9) 0.0320(9) 0.0236(9) -0.0043(7) 0.0033(7) -0.0010(8)
C2 0.0337(9) 0.0344(10) 0.0247(9) -0.0051(7) 0.0024(7) 0.0030(8)
C3 0.0322(9) 0.0387(10) 0.0218(8) -0.0047(7) 0.0038(7) -0.0004(8)
C4 0.0381(10) 0.0358(10) 0.0244(9) 0.0007(7) 0.0054(7) -0.0023(8)
C5 0.0367(10) 0.0327(10) 0.0262(9) -0.0009(7) 0.0042(7) 0.0022(8)
C6 0.0317(9) 0.0354(10) 0.0277(9) -0.0021(7) 0.0068(7) 0.0010(8)
C7 0.0347(9) 0.0325(10) 0.0279(9) -0.0036(7) 0.0032(8) -0.0010(8)
C8 0.0664(14) 0.0298(10) 0.0430(12) -0.0025(9) 0.0145(10) -0.0030(10)
C9 0.0458(12) 0.0375(11) 0.0510(13) 0.0081(10) 0.0004(10) 0.0015(9)
C10 0.0631(15) 0.0808(18) 0.0342(12) 0.0103(12) -0.0157(11) -0.0145(13)
C11 0.064(2) 0.297(7) 0.135(4) 0.150(5) -0.044(2) -0.035(3)
C12 0.231(6) 0.099(3) 0.058(2) -0.040(2) 0.025(3) -0.049(3)
C13 0.0652(16) 0.093(2) 0.0348(12) 0.0085(12) -0.0003(11) -0.0096(15)
C14 0.0342(10) 0.0435(11) 0.0260(9) -0.0068(8) 0.0060(7) -0.0037(8)
C15 0.0318(10) 0.0595(13) 0.0330(10) -0.0024(9) 0.0069(8) -0.0027(9)
C16 0.0286(9) 0.0577(13) 0.0312(10) -0.0121(9) 0.0040(8) -0.0010(9)
C17 0.0352(11) 0.0814(18) 0.0630(16) 0.0100(14) 0.0048(11) 0.0127(12)
C18 0.086(2) 0.113(3) 0.108(3) -0.034(2) 0.006(2) 0.046(2)
C19 0.0316(13) 0.144(3) 0.144(3) 0.056(3) 0.0072(17) 0.0100(17)
C20 0.0678(19) 0.130(3) 0.079(2) 0.038(2) 0.0020(16) 0.019(2)
C21 0.0377(10) 0.0360(10) 0.0319(10) 0.0041(8) 0.0057(8) 0.0019(8)
C22 0.0370(10) 0.0373(11) 0.0422(11) 0.0079(9) 0.0066(8) 0.0066(8)
C23 0.0327(10) 0.0364(10) 0.0395(11) 0.0134(8) 0.0082(8) 0.0070(8)
C24 0.0735(16) 0.0504(13) 0.0322(11) -0.0010(10) 0.0011(10) 0.0169(12)
C25 0.098(2) 0.0463(14) 0.0430(13) 0.0026(11) -0.0080(13) -0.0062(13)
C26 0.110(2) 0.0687(18) 0.0435(14) -0.0049(12) 0.0067(14) 0.0467(17)
C27 0.0819(18) 0.0694(17) 0.0377(13) 0.0082(12) 0.0026(12) 0.0137(14)
C28 0.0258(9) 0.0426(11) 0.0234(9) -0.0030(8) -0.0019(7) 0.0043(8)
C29 0.0224(8) 0.0486(11) 0.0274(9) -0.0014(8) 0.0014(7) 0.0015(8)
C30 0.0261(9) 0.0429(11) 0.0296(9) -0.0010(8) -0.0015(7) -0.0015(8)
C31 0.0273(9) 0.0369(10) 0.0263(9) -0.0027(7) -0.0016(7) 0.0019(7)
C32 0.0240(8) 0.0380(10) 0.0205(8) -0.0035(7) 0.0002(6) 0.0022(7)
C33 0.0261(8) 0.0358(10) 0.0240(8) -0.0025(7) 0.0006(7) 0.0022(7)
C34 0.0246(8) 0.0461(11) 0.0279(9) -0.0046(8) 0.0000(7) 0.0054(8)
C35 0.0382(10) 0.0367(11) 0.0402(11) -0.0041(9) 0.0015(8) 0.0082(8)
C36 0.0470(12) 0.0367(11) 0.0402(11) -0.0043(9) -0.0049(9) 0.0094(9)
C37 0.0423(13) 0.0826(19) 0.0784(19) -0.0221(15) -0.0113(12) 0.0248(13)
C38 0.101(2) 0.109(3) 0.077(2) -0.0151(19) -0.0269(18) 0.062(2)
C39 0.092(3) 0.155(4) 0.198(5) -0.111(4) -0.065(3) 0.085(3)
C40 0.0529(18) 0.134(4) 0.152(4) -0.013(3) 0.005(2) 0.013(2)
C41 0.0320(10) 0.0491(12) 0.0384(11) 0.0029(9) 0.0033(8) -0.0043(9)
C42 0.0493(12) 0.0462(12) 0.0418(12) 0.0098(9) 0.0032(9) -0.0075(10)
C43 0.0769(17) 0.0460(13) 0.0421(13) 0.0053(10) -0.0043(11) -0.0034(12)
C44 0.160(4) 0.061(2) 0.099(3) 0.0231(19) -0.063(3) -0.057(2)
C45 0.262(7) 0.227(7) 0.225(7) 0.139(6) -0.197(6) -0.183(6)
C46 0.131(3) 0.087(3) 0.160(4) 0.052(3) -0.048(3) -0.071(3)
C47 0.392(11) 0.058(2) 0.116(4) -0.028(2) 0.001(5) -0.038(4)
C48 0.0282(9) 0.0373(10) 0.0221(8) 0.0027(7) 0.0030(7) 0.0064(8)
C49 0.0270(9) 0.0528(13) 0.0447(12) 0.0071(10) 0.0092(8) 0.0001(9)
C50 0.0286(9) 0.0381(10) 0.0378(11) -0.0059(8) 0.0078(8) -0.0019(8)
C51 0.0297(10) 0.0783(17) 0.0403(12) -0.0092(11) -0.0031(8) 0.0100(10)
C52 0.0434(14) 0.149(3) 0.0622(17) -0.0473(19) -0.0041(12) 0.0007(17)
C53 0.0659(17) 0.087(2) 0.0666(17) 0.0105(16) 0.0050(14) 0.0337(16)
C54 0.0285(11) 0.106(2) 0.0537(14) -0.0115(14) 0.0036(10) 0.0100(12)

loop_
_atom_type_symbol
_atom_type_description
_atom_type_scat_dispersion_real
_atom_type_scat_dispersion_imag
_atom_type_scat_source
C C 0.0181 0.0091 'International Tables Vol C Tables 4.2.6.8 and 6.1.1.4'
H H 0.0000 0.0000 'International Tables Vol C Tables 4.2.6.8 and 6.1.1.4'
N N 0.0311 0.0180 'International Tables Vol C Tables 4.2.6.8 and 6.1.1.4'
O O 0.0492 0.0322 'International Tables Vol C Tables 4.2.6.8 and 6.1.1.4'

loop_
_geom_angle_atom_site_label_1
_geom_angle_atom_site_label_2
_geom_angle_atom_site_label_3
_geom_angle
_geom_angle_site_symmetry_1
_geom_angle_site_symmetry_3
_geom_angle_publ_flag
C9 O3 C10 121.84(18) . . ?
C16 O6 C17 121.11(18) . . ?
C23 O9 C24 119.84(17) . . ?
C36 O12 C37 122.55(19) . . ?
C43 O15 C44 123.2(2) . . ?
C50 O18 C51 123.11(16) . . ?
C7 N1 C8 118.43(16) . . ?
C14 N2 C15 120.67(17) . . ?
C21 N3 C22 121.53(16) . . ?
C34 N4 C35 120.96(16) . . ?
C41 N5 C42 120.80(17) . . ?
C48 N6 C49 120.40(17) . . ?
C6 C1 C2 119.80(17) . . ?
C6 C1 C7 116.86(16) . . ?
C2 C1 C7 123.15(17) . . ?
C3 C2 C1 119.95(17) . . ?
C2 C3 C4 119.70(16) . . ?
C2 C3 C14 122.70(17) . . ?
C4 C3 C14 117.60(17) . . ?
C5 C4 C3 120.53(17) . . ?
C6 C5 C4 119.29(17) . . ?
C6 C5 C21 122.19(16) . . ?
C4 C5 C21 118.47(17) . . ?
C5 C6 C1 120.70(17) . . ?
O1 C7 N1 121.08(17) . . ?
O1 C7 C1 120.44(16) . . ?
N1 C7 C1 118.48(16) . . ?
N1 C8 C9 110.80(18) . . ?
O2 C9 O3 125.8(2) . . ?
O2 C9 C8 124.4(2) . . ?
O3 C9 C8 109.78(18) . . ?
O3 C10 C11 111.1(3) . . ?
O3 C10 C13 102.93(18) . . ?
C11 C10 C13 110.7(3) . . ?
O3 C10 C12 107.2(2) . . ?
C11 C10 C12 113.6(4) . . ?
C13 C10 C12 110.8(3) . . ?
O4 C14 N2 123.27(17) . . ?
O4 C14 C3 120.53(18) . . ?
N2 C14 C3 116.19(17) . . ?
N2 C15 C16 110.74(17) . . ?
O5 C16 O6 125.9(2) . . ?
O5 C16 C15 124.22(18) . . ?
O6 C16 C15 109.86(18) . . ?
C20 C17 O6 109.9(2) . . ?
C20 C17 C18 113.3(3) . . ?
O6 C17 C18 109.4(2) . . ?
C20 C17 C19 110.3(3) . . ?
O6 C17 C19 102.0(2) . . ?
C18 C17 C19 111.4(3) . . ?
O7 C21 N3 121.88(18) . . ?
O7 C21 C5 121.53(17) . . ?
N3 C21 C5 116.59(16) . . ?
N3 C22 C23 111.17(17) . . ?
O8 C23 O9 125.3(2) . . ?
O8 C23 C22 123.74(18) . . ?
O9 C23 C22 110.96(17) . . ?
O9 C24 C25 110.78(19) . . ?
O9 C24 C26 102.19(19) . . ?
C25 C24 C26 111.0(2) . . ?
O9 C24 C27 107.8(2) . . ?
C25 C24 C27 113.6(2) . . ?
C26 C24 C27 110.9(2) . . ?
C29 C28 C33 119.84(17) . . ?
C29 C28 C34 119.36(16) . . ?
C33 C28 C34 120.71(17) . . ?
C28 C29 C30 120.87(16) . . ?
C29 C30 C31 119.02(18) . . ?
C29 C30 C41 118.32(16) . . ?
C31 C30 C41 122.62(17) . . ?
C32 C31 C30 120.31(17) . . ?
C33 C32 C31 120.34(16) . . ?
C33 C32 C48 122.22(16) . . ?
C31 C32 C48 117.38(16) . . ?
C32 C33 C28 119.51(17) . . ?
O10 C34 N4 122.65(18) . . ?
O10 C34 C28 121.54(17) . . ?
N4 C34 C28 115.80(15) . . ?
N4 C35 C36 112.80(17) . . ?
O11 C36 O12 126.5(2) . . ?
O11 C36 C35 123.85(19) . . ?
O12 C36 C35 109.47(18) . . ?
C38 C37 O12 111.7(2) . . ?
C38 C37 C39 115.3(3) . . ?
O12 C37 C39 102.3(2) . . ?
C38 C37 C40 108.7(3) . . ?
O12 C37 C40 108.4(3) . . ?
C39 C37 C40 110.2(3) . . ?
O13 C41 N5 122.1(2) . . ?
O13 C41 C30 121.86(19) . . ?
N5 C41 C30 115.96(16) . . ?
N5 C42 C43 112.49(19) . . ?
O14 C43 O15 126.4(3) . . ?
O14 C43 C42 123.3(3) . . ?
O15 C43 C42 110.1(2) . . ?
O15 C44 C45 108.4(3) . . ?
O15 C44 C46 103.0(3) . . ?
C45 C44 C46 112.5(5) . . ?
O15 C44 C47 107.9(4) . . ?
C45 C44 C47 114.9(5) . . ?
C46 C44 C47 109.3(3) . . ?
O16 C48 N6 123.53(16) . . ?
O16 C48 C32 121.56(17) . . ?
N6 C48 C32 114.90(15) . . ?
N6 C49 C50 112.57(16) . . ?
O17 C50 O18 127.07(19) . . ?
O17 C50 C49 125.19(17) . . ?
O18 C50 C49 107.73(16) . . ?
O18 C51 C52 109.6(2) . . ?
O18 C51 C53 109.73(19) . . ?
C52 C51 C53 112.6(3) . . ?
O18 C51 C54 101.44(18) . . ?
C52 C51 C54 112.0(2) . . ?
C53 C51 C54 110.9(2) . . ?

loop_
_geom_bond_atom_site_label_1
_geom_bond_atom_site_label_2
_geom_bond_distance
_geom_bond_site_symmetry_2
_geom_bond_publ_flag
O1 C7 1.232(2) . ?
O2 C9 1.200(3) . ?
O3 C9 1.334(3) . ?
O3 C10 1.477(3) . ?
O4 C14 1.228(2) . ?
O5 C16 1.198(3) . ?
O6 C16 1.333(2) . ?
O6 C17 1.493(3) . ?
O7 C21 1.234(2) . ?
O8 C23 1.210(2) . ?
O9 C23 1.323(2) . ?
O9 C24 1.490(3) . ?
O10 C34 1.231(2) . ?
O11 C36 1.194(3) . ?
O12 C36 1.319(3) . ?
O12 C37 1.477(3) . ?
O13 C41 1.222(2) . ?
O14 C43 1.189(3) . ?
O15 C43 1.333(3) . ?
O15 C44 1.463(3) . ?
O16 C48 1.229(2) . ?
O17 C50 1.206(2) . ?
O18 C50 1.322(2) . ?
O18 C51 1.481(3) . ?
N1 C7 1.331(2) . ?
N1 C8 1.444(3) . ?
N2 C14 1.341(3) . ?
N2 C15 1.447(2) . ?
N3 C21 1.337(2) . ?
N3 C22 1.442(2) . ?
N4 C34 1.332(3) . ?
N4 C35 1.438(2) . ?
N5 C41 1.343(3) . ?
N5 C42 1.445(3) . ?
N6 C48 1.342(3) . ?
N6 C49 1.440(2) . ?
C1 C6 1.388(3) . ?
C1 C2 1.393(3) . ?
C1 C7 1.497(3) . ?
C2 C3 1.391(3) . ?
C3 C4 1.392(3) . ?
C3 C14 1.511(3) . ?
C4 C5 1.392(3) . ?
C5 C6 1.387(3) . ?
C5 C21 1.504(3) . ?
C8 C9 1.513(3) . ?
C10 C11 1.496(4) . ?
C10 C13 1.498(4) . ?
C10 C12 1.527(5) . ?
C15 C16 1.507(3) . ?
C17 C20 1.492(4) . ?
C17 C18 1.507(5) . ?
C17 C19 1.516(4) . ?
C22 C23 1.503(3) . ?
C24 C25 1.514(4) . ?
C24 C26 1.515(3) . ?
C24 C27 1.528(3) . ?
C28 C29 1.387(3) . ?
C28 C33 1.395(2) . ?
C28 C34 1.497(3) . ?
C29 C30 1.392(3) . ?
C30 C31 1.393(3) . ?
C30 C41 1.500(3) . ?
C31 C32 1.390(3) . ?
C32 C33 1.390(3) . ?
C32 C48 1.494(2) . ?
C35 C36 1.508(3) . ?
C37 C38 1.449(5) . ?
C37 C39 1.488(4) . ?
C37 C40 1.557(5) . ?
C42 C43 1.496(3) . ?
C44 C45 1.504(6) . ?
C44 C46 1.505(6) . ?
C44 C47 1.512(8) . ?
C49 C50 1.514(3) . ?
C51 C52 1.499(4) . ?
C51 C53 1.510(4) . ?
C51 C54 1.522(3) . ?
